data_7114361
loop_
_publ_author_name
'Hoffmann, Nils'
'Wismach, Cathleen'
'Jones, Peter G.'
'Streubel, Rainer'
'Huy, Ngoc Hoa Tran'
'Mathey, Fran\,cois'

_publ_section_title
;
 Synthesis of the first 1,2,3,4-azatriphospholene complex
;
_journal_issue 5
_journal_name_full 'Chemical Communications'
_journal_page_first 454
_journal_page_last 455
_journal_paper_doi 10.1039/b110803b
_journal_year 2002
_chemical_formula_sum 'C52 H42 N O11 P4 W2'
_chemical_formula_weight 1348.45
_space_group_IT_number 2
_symmetry_cell_setting triclinic
_symmetry_space_group_name_Hall '-P 1'
_symmetry_space_group_name_H-M 'P -1'
_atom_sites_solution_hydrogens geom
_atom_sites_solution_primary heavy
_atom_sites_solution_secondary difmap
_audit_creation_method SHELXL-97
_cell_angle_alpha 85.462(3)
_cell_angle_beta 79.491(3)
_cell_angle_gamma 63.886(3)
_cell_formula_units_Z 2
_cell_length_a 13.5051(8)
_cell_length_b 14.5592(11)
_cell_length_c 14.8611(11)
_cell_measurement_reflns_used 7007
_cell_measurement_temperature 133(2)
_cell_measurement_theta_max 30
_cell_measurement_theta_min 2.75
_cell_volume 2579.7(3)
_computing_cell_refinement 'Bruker Saint'
_computing_data_collection 'Bruker Smart'
_computing_data_reduction 'Bruker Saint'
_computing_molecular_graphics 'Siemens XP'
_computing_publication_material 'SHELXL 97'
_computing_structure_refinement 'SHELXL-97 (Sheldrick, 1997)'
_computing_structure_solution 'SHELXS-97 (Sheldrick, 1990)'
_diffrn_ambient_temperature 133(2)
_diffrn_detector_area_resol_mean 8.192
_diffrn_measured_fraction_theta_full 0.996
_diffrn_measured_fraction_theta_max 0.996
_diffrn_measurement_device_type 'Bruker AXS Smart 1000CCD'
_diffrn_measurement_method '\w- & \f-scan'
_diffrn_radiation_monochromator graphite
_diffrn_radiation_source 'fine-focus sealed tube'
_diffrn_radiation_type MoK\a
_diffrn_radiation_wavelength 0.71073
_diffrn_reflns_av_R_equivalents 0.0399
_diffrn_reflns_av_sigmaI/netI 0.0425
_diffrn_reflns_limit_h_max 19
_diffrn_reflns_limit_h_min -19
_diffrn_reflns_limit_k_max 20
_diffrn_reflns_limit_k_min -20
_diffrn_reflns_limit_l_max 20
_diffrn_reflns_limit_l_min -20
_diffrn_reflns_number 54053
_diffrn_reflns_theta_full 30.00
_diffrn_reflns_theta_max 30.03
_diffrn_reflns_theta_min 1.39
_exptl_absorpt_coefficient_mu 4.639
_exptl_absorpt_correction_T_max 0.7733
_exptl_absorpt_correction_T_min 0.4884
_exptl_absorpt_correction_type multi-scan
_exptl_absorpt_process_details sadabs
_exptl_crystal_colour yellow
_exptl_crystal_density_diffrn 1.736
_exptl_crystal_density_method 'not measured'
_exptl_crystal_description prism
_exptl_crystal_F_000 1314
_exptl_crystal_size_max 0.32
_exptl_crystal_size_mid 0.12
_exptl_crystal_size_min 0.07
_refine_diff_density_max 2.458
_refine_diff_density_min -1.097
_refine_diff_density_rms 0.118
_refine_ls_extinction_method none
_refine_ls_goodness_of_fit_ref 0.947
_refine_ls_hydrogen_treatment riding
_refine_ls_matrix_type full
_refine_ls_number_parameters 631
_refine_ls_number_reflns 15022
_refine_ls_number_restraints 125
_refine_ls_restrained_S_all 0.943
_refine_ls_R_factor_all 0.0418
_refine_ls_R_factor_gt 0.0266
_refine_ls_shift/su_max 0.005
_refine_ls_shift/su_mean 0.000
_refine_ls_structure_factor_coef Fsqd
_refine_ls_weighting_details 'calc w=1/[\s^2^(Fo^2^)+(0.0290P)^2^] where P=(Fo^2^+2Fc^2^)/3'
_refine_ls_weighting_scheme calc
_refine_ls_wR_factor_gt 0.0557
_refine_ls_wR_factor_ref 0.0594
_reflns_number_gt 11600
_reflns_number_total 15022
_reflns_threshold_expression >2sigma(I)
_cod_data_source_file b110803b.txt
_cod_data_source_block nils
_cod_depositor_comments
;
The following automatic conversions were performed:

'_atom_sites_solution_primary' value 'heavy-atom' was changed to
'heavy'.

Automatic conversion script
Id: cif_fix_values 6452 2018-10-05 10:23:21Z andrius 
;
_cod_database_code 7114361

loop_
_symmetry_equiv_pos_as_xyz
'x, y, z'
'-x, -y, -z'

loop_
_atom_site_label
_atom_site_type_symbol
_atom_site_fract_x
_atom_site_fract_y
_atom_site_fract_z
_atom_site_U_iso_or_equiv
_atom_site_adp_type
_atom_site_occupancy
_atom_site_symmetry_multiplicity
_atom_site_calc_flag
_atom_site_refinement_flags
W1 W 0.228556(10) 1.007378(9) 0.583955(7) 0.02118(3) Uani 1 1 d .
W2 W 0.218057(9) 0.564133(9) 0.896579(7) 0.02067(3) Uani 1 1 d .
P1 P 0.32175(6) 0.83709(6) 0.65972(5) 0.01831(14) Uani 1 1 d .
P2 P 0.38524(6) 0.85320(6) 0.95297(5) 0.01811(14) Uani 1 1 d .
P3 P 0.31163(6) 0.65645(6) 0.78757(5) 0.01861(14) Uani 1 1 d .
P4 P 0.24208(6) 0.73014(6) 0.66438(5) 0.02034(15) Uani 1 1 d .
O1 O 0.1296(2) 1.21674(19) 0.48097(18) 0.0481(7) Uani 1 1 d .
O2 O 0.3255(2) 1.10060(19) 0.71430(16) 0.0399(6) Uani 1 1 d .
O3 O -0.00540(19) 1.09685(18) 0.71874(16) 0.0373(6) Uani 1 1 d .
O4 O 0.1428(2) 0.8998(2) 0.45788(16) 0.0477(7) Uani 1 1 d .
O5 O 0.4450(2) 0.9604(2) 0.43309(16) 0.0481(7) Uani 1 1 d .
O6 O 0.1206(2) 0.4335(2) 1.02868(19) 0.0530(7) Uani 1 1 d .
O7 O 0.1417(2) 0.7167(2) 1.06342(17) 0.0485(7) Uani 1 1 d .
O8 O -0.02062(19) 0.67569(18) 0.83242(17) 0.0382(6) Uani 1 1 d .
O9 O 0.2799(2) 0.3949(2) 0.74671(18) 0.0523(7) Uani 1 1 d .
O10 O 0.4517(2) 0.43418(19) 0.96365(17) 0.0413(6) Uani 1 1 d .
N N 0.34152(18) 0.83577(17) 0.76727(14) 0.0176(5) Uani 1 1 d U
C1 C 0.1656(3) 1.1407(3) 0.5191(2) 0.0314(7) Uani 1 1 d .
C2 C 0.2910(3) 1.0668(2) 0.6680(2) 0.0272(6) Uani 1 1 d .
C3 C 0.0799(3) 1.0586(2) 0.6730(2) 0.0280(7) Uani 1 1 d .
C4 C 0.1719(3) 0.9403(3) 0.5034(2) 0.0308(7) Uani 1 1 d .
C5 C 0.3702(3) 0.9738(3) 0.4889(2) 0.0326(7) Uani 1 1 d .
C6 C 0.4597(2) 0.7629(2) 0.59327(18) 0.0218(6) Uani 1 1 d DU
C7 C 0.5556(3) 0.7485(3) 0.6247(2) 0.0312(7) Uani 1 1 d DU
H7 H 0.5509 0.7690 0.6851 0.037 Uiso 1 1 calc R
C8 C 0.6585(3) 0.7044(3) 0.5688(2) 0.0419(9) Uani 1 1 d DU
H8 H 0.7240 0.6952 0.5908 0.050 Uiso 1 1 calc R
C9 C 0.6667(3) 0.6733(3) 0.4807(2) 0.0418(9) Uani 1 1 d DU
H9 H 0.7371 0.6454 0.4415 0.050 Uiso 1 1 calc R
C10 C 0.5716(3) 0.6834(3) 0.4508(2) 0.0404(8) Uani 1 1 d DU
H10 H 0.5772 0.6587 0.3920 0.048 Uiso 1 1 calc R
C11 C 0.4677(3) 0.7295(2) 0.5061(2) 0.0311(7) Uani 1 1 d DU
H11 H 0.4023 0.7381 0.4842 0.037 Uiso 1 1 calc R
C12 C 0.3343(2) 0.7659(2) 0.82691(18) 0.0175(5) Uani 1 1 d U
C13 C 0.3440(2) 0.7666(2) 0.91793(18) 0.0192(5) Uani 1 1 d U
H13 H 0.3283 0.7205 0.9603 0.023 Uiso 1 1 calc R
C14 C 0.2863(2) 0.9855(2) 0.94925(18) 0.0197(5) Uani 1 1 d DU
C15 C 0.3011(2) 1.0598(2) 0.9920(2) 0.0254(6) Uani 1 1 d DU
H15 H 0.3630 1.0399 1.0231 0.030 Uiso 1 1 calc R
C16 C 0.2268(3) 1.1615(2) 0.9895(2) 0.0295(7) Uani 1 1 d DU
H16 H 0.2376 1.2114 1.0187 0.035 Uiso 1 1 calc R
C17 C 0.1367(3) 1.1909(2) 0.9447(2) 0.0311(7) Uani 1 1 d DU
H17 H 0.0861 1.2612 0.9423 0.037 Uiso 1 1 calc R
C18 C 0.1196(3) 1.1182(2) 0.9029(2) 0.0305(7) Uani 1 1 d DU
H18 H 0.0569 1.1388 0.8728 0.037 Uiso 1 1 calc R
C19 C 0.1941(2) 1.0156(2) 0.90512(19) 0.0242(6) Uani 1 1 d DU
H19 H 0.1823 0.9659 0.8766 0.029 Uiso 1 1 calc R
C20 C 0.5173(2) 0.8382(2) 0.88594(18) 0.0187(5) Uani 1 1 d DU
C21 C 0.6075(2) 0.7421(2) 0.8838(2) 0.0246(6) Uani 1 1 d DU
H21 H 0.6002 0.6891 0.9218 0.030 Uiso 1 1 calc R
C22 C 0.7078(2) 0.7230(2) 0.8268(2) 0.0296(7) Uani 1 1 d DU
H22 H 0.7691 0.6572 0.8255 0.035 Uiso 1 1 calc R
C23 C 0.7179(3) 0.8008(3) 0.7718(2) 0.0302(7) Uani 1 1 d DU
H23 H 0.7866 0.7882 0.7327 0.036 Uiso 1 1 calc R
C24 C 0.6292(3) 0.8962(2) 0.7733(2) 0.0288(7) Uani 1 1 d DU
H24 H 0.6371 0.9490 0.7353 0.035 Uiso 1 1 calc R
C25 C 0.5283(2) 0.9157(2) 0.83000(19) 0.0234(6) Uani 1 1 d DU
H25 H 0.4672 0.9816 0.8307 0.028 Uiso 1 1 calc R
C26 C 0.4010(2) 0.8265(2) 1.07241(18) 0.0210(6) Uani 1 1 d DU
H26 H 0.3975 0.8363 1.0089 0.025 Uiso 1 1 calc R
C27 C 0.3177(3) 0.8107(2) 1.13097(19) 0.0281(7) Uani 1 1 d DU
H27 H 0.2574 0.8093 1.1077 0.034 Uiso 1 1 calc R
C28 C 0.3225(3) 0.7970(3) 1.2237(2) 0.0387(8) Uani 1 1 d DU
H28 H 0.2653 0.7864 1.2642 0.046 Uiso 1 1 calc R
C29 C 0.4100(3) 0.7987(3) 1.2569(2) 0.0427(9) Uani 1 1 d DU
H29 H 0.4134 0.7889 1.3204 0.051 Uiso 1 1 calc R
C30 C 0.4931(3) 0.8145(3) 1.1988(2) 0.0389(8) Uani 1 1 d DU
H30 H 0.5530 0.8160 1.2226 0.047 Uiso 1 1 calc R
C31 C 0.4898(3) 0.8281(2) 1.1058(2) 0.0291(7) Uani 1 1 d DU
H31 H 0.5473 0.8384 1.0655 0.035 Uiso 1 1 calc R
C32 C 0.1558(3) 0.4821(3) 0.9803(2) 0.0318(7) Uani 1 1 d .
C33 C 0.1698(3) 0.6648(3) 1.0009(2) 0.0308(7) Uani 1 1 d .
C34 C 0.0651(3) 0.6398(2) 0.8541(2) 0.0281(7) Uani 1 1 d .
C35 C 0.2603(3) 0.4570(3) 0.7980(2) 0.0318(7) Uani 1 1 d .
C36 C 0.3690(3) 0.4820(2) 0.9380(2) 0.0303(7) Uani 1 1 d .
C37 C 0.4565(2) 0.5700(2) 0.73843(19) 0.0226(6) Uani 1 1 d DU
C38 C 0.5417(3) 0.5505(2) 0.7880(2) 0.0324(7) Uani 1 1 d DU
H38 H 0.5248 0.5834 0.8452 0.039 Uiso 1 1 calc R
C39 C 0.6506(3) 0.4838(3) 0.7546(3) 0.0420(9) Uani 1 1 d DU
H39 H 0.7081 0.4701 0.7894 0.050 Uiso 1 1 calc R
C40 C 0.6761(3) 0.4368(3) 0.6705(2) 0.0421(9) Uani 1 1 d DU
H40 H 0.7514 0.3926 0.6465 0.051 Uiso 1 1 calc R
C41 C 0.5932(3) 0.4542(3) 0.6223(2) 0.0424(9) Uani 1 1 d DU
H41 H 0.6108 0.4208 0.5652 0.051 Uiso 1 1 calc R
C42 C 0.4831(3) 0.5200(2) 0.6555(2) 0.0342(7) Uani 1 1 d DU
H42 H 0.4258 0.5309 0.6214 0.041 Uiso 1 1 calc R
C43 C 0.0992(2) 0.8154(2) 0.71641(18) 0.0206(6) Uani 1 1 d DU
C44 C 0.0162(2) 0.8415(2) 0.66223(19) 0.0256(6) Uani 1 1 d DU
H44 H 0.0360 0.8154 0.6017 0.031 Uiso 1 1 calc R
C45 C -0.0940(3) 0.9048(2) 0.6954(2) 0.0291(7) Uani 1 1 d DU
H45 H -0.1491 0.9231 0.6573 0.035 Uiso 1 1 calc R
C46 C -0.1245(3) 0.9417(2) 0.7838(2) 0.0298(7) Uani 1 1 d DU
H46 H -0.2008 0.9839 0.8068 0.036 Uiso 1 1 calc R
C47 C -0.0445(2) 0.9174(2) 0.8391(2) 0.0273(6) Uani 1 1 d DU
H47 H -0.0656 0.9431 0.8998 0.033 Uiso 1 1 calc R
C48 C 0.0666(2) 0.8553(2) 0.80567(19) 0.0242(6) Uani 1 1 d DU
H48 H 0.1214 0.8396 0.8436 0.029 Uiso 1 1 calc R
O99 O 0.0584(2) 0.47084(19) 0.63605(18) 0.0467(6) Uani 1 1 d .
C96 C 0.1091(3) 0.5829(3) 0.5337(3) 0.0531(11) Uani 1 1 d U
H96A H 0.0799 0.6533 0.5107 0.064 Uiso 1 1 calc R
H96B H 0.1312 0.5354 0.4827 0.064 Uiso 1 1 calc R
H96C H 0.1743 0.5685 0.5624 0.064 Uiso 1 1 calc R
C97 C 0.0210(4) 0.5700(3) 0.6024(3) 0.0537(11) Uani 1 1 d U
H97A H -0.0014 0.6183 0.6538 0.064 Uiso 1 1 calc R
H97B H -0.0456 0.5867 0.5738 0.064 Uiso 1 1 calc R
C98 C -0.0189(4) 0.4528(3) 0.7022(3) 0.0536(10) Uani 1 1 d U
H98A H -0.0904 0.4762 0.6790 0.064 Uiso 1 1 calc R
H98B H -0.0334 0.4924 0.7581 0.064 Uiso 1 1 calc R
C99 C 0.0231(5) 0.3431(4) 0.7249(3) 0.0828(17) Uani 1 1 d U
H99A H -0.0322 0.3322 0.7714 0.099 Uiso 1 1 calc R
H99B H 0.0934 0.3202 0.7485 0.099 Uiso 1 1 calc R
H99C H 0.0361 0.3040 0.6697 0.099 Uiso 1 1 calc R

loop_
_atom_site_aniso_label
_atom_site_aniso_U_11
_atom_site_aniso_U_22
_atom_site_aniso_U_33
_atom_site_aniso_U_23
_atom_site_aniso_U_13
_atom_site_aniso_U_12
W1 0.02310(6) 0.02238(6) 0.01913(6) 0.00608(4) -0.00680(4) -0.01058(5)
W2 0.02108(6) 0.02120(6) 0.02116(6) 0.00327(4) -0.00371(4) -0.01091(5)
P1 0.0203(4) 0.0202(4) 0.0145(3) 0.0018(3) -0.0034(3) -0.0090(3)
P2 0.0204(4) 0.0213(4) 0.0146(3) 0.0019(3) -0.0052(3) -0.0103(3)
P3 0.0203(4) 0.0197(4) 0.0172(3) 0.0015(3) -0.0038(3) -0.0099(3)
P4 0.0216(4) 0.0232(4) 0.0172(3) 0.0000(3) -0.0048(3) -0.0099(3)
O1 0.0591(18) 0.0338(14) 0.0559(16) 0.0211(12) -0.0280(14) -0.0207(13)
O2 0.0434(15) 0.0471(15) 0.0395(13) -0.0033(11) -0.0117(11) -0.0266(13)
O3 0.0301(13) 0.0353(14) 0.0430(14) -0.0035(11) 0.0021(11) -0.0134(11)
O4 0.0727(19) 0.0571(18) 0.0329(13) 0.0055(12) -0.0212(13) -0.0420(16)
O5 0.0458(16) 0.0588(18) 0.0355(14) 0.0040(12) 0.0097(12) -0.0258(14)
O6 0.0467(16) 0.0589(18) 0.0604(17) 0.0321(15) -0.0136(13) -0.0328(15)
O7 0.0369(15) 0.0669(19) 0.0445(15) -0.0267(14) 0.0129(12) -0.0283(14)
O8 0.0269(13) 0.0393(14) 0.0525(15) 0.0141(12) -0.0127(11) -0.0179(11)
O9 0.0535(17) 0.0477(17) 0.0526(16) -0.0219(14) -0.0001(13) -0.0188(14)
O10 0.0349(14) 0.0408(15) 0.0503(15) 0.0173(12) -0.0199(12) -0.0162(12)
N 0.0187(12) 0.0194(12) 0.0159(11) -0.0003(9) -0.0029(9) -0.0093(10)
C1 0.0324(18) 0.0329(18) 0.0328(17) 0.0073(14) -0.0117(14) -0.0165(15)
C2 0.0233(16) 0.0282(16) 0.0267(15) 0.0055(13) -0.0035(12) -0.0092(14)
C3 0.0317(18) 0.0250(16) 0.0304(16) 0.0065(13) -0.0120(13) -0.0134(14)
C4 0.0357(18) 0.0322(18) 0.0257(16) 0.0097(13) -0.0116(13) -0.0148(15)
C5 0.040(2) 0.0300(18) 0.0279(16) 0.0088(14) -0.0094(14) -0.0153(16)
C6 0.0219(14) 0.0215(14) 0.0185(13) 0.0017(11) 0.0001(11) -0.0079(12)
C7 0.0254(16) 0.0386(19) 0.0279(16) -0.0034(14) -0.0004(12) -0.0131(15)
C8 0.0235(17) 0.053(2) 0.044(2) -0.0022(17) -0.0015(15) -0.0128(17)
C9 0.0279(18) 0.041(2) 0.0382(19) -0.0017(16) 0.0112(15) -0.0045(16)
C10 0.037(2) 0.043(2) 0.0250(16) -0.0050(15) 0.0020(14) -0.0041(17)
C11 0.0284(17) 0.0354(18) 0.0215(15) -0.0009(13) -0.0041(12) -0.0067(15)
C12 0.0140(13) 0.0184(13) 0.0194(13) -0.0007(10) -0.0036(10) -0.0061(11)
C13 0.0209(14) 0.0234(14) 0.0169(12) 0.0052(11) -0.0056(10) -0.0129(12)
C14 0.0202(14) 0.0222(14) 0.0158(12) 0.0020(10) -0.0019(10) -0.0092(12)
C15 0.0222(15) 0.0262(16) 0.0290(15) 0.0000(12) -0.0061(12) -0.0110(13)
C16 0.0299(17) 0.0257(16) 0.0349(17) -0.0036(13) -0.0033(13) -0.0141(14)
C17 0.0303(17) 0.0235(16) 0.0314(17) -0.0005(13) -0.0028(13) -0.0050(14)
C18 0.0243(16) 0.0314(17) 0.0280(16) -0.0041(13) -0.0068(13) -0.0033(14)
C19 0.0223(15) 0.0248(15) 0.0217(14) -0.0057(12) -0.0039(11) -0.0058(13)
C20 0.0167(13) 0.0221(14) 0.0196(13) 0.0006(11) -0.0064(10) -0.0092(11)
C21 0.0231(15) 0.0229(15) 0.0301(15) 0.0029(12) -0.0077(12) -0.0113(13)
C22 0.0200(15) 0.0293(17) 0.0367(17) -0.0015(14) -0.0064(13) -0.0074(13)
C23 0.0215(15) 0.044(2) 0.0285(15) -0.0015(14) 0.0002(12) -0.0183(15)
C24 0.0297(17) 0.0348(18) 0.0275(16) 0.0064(13) -0.0040(13) -0.0204(15)
C25 0.0216(15) 0.0240(15) 0.0259(15) 0.0010(12) -0.0068(11) -0.0101(12)
C26 0.0305(16) 0.0199(14) 0.0135(12) 0.0031(10) -0.0088(11) -0.0103(13)
C27 0.0329(17) 0.0335(17) 0.0190(14) 0.0013(12) -0.0041(12) -0.0155(15)
C28 0.053(2) 0.042(2) 0.0215(15) 0.0052(14) -0.0038(15) -0.0225(19)
C29 0.070(3) 0.039(2) 0.0207(16) 0.0086(14) -0.0220(16) -0.021(2)
C30 0.057(2) 0.037(2) 0.0326(18) 0.0068(15) -0.0289(17) -0.0227(18)
C31 0.0365(18) 0.0288(17) 0.0286(15) 0.0050(13) -0.0144(13) -0.0177(15)
C32 0.0281(17) 0.0323(18) 0.0367(18) 0.0112(14) -0.0112(14) -0.0143(15)
C33 0.0237(16) 0.0381(19) 0.0331(17) -0.0034(14) 0.0002(13) -0.0172(15)
C34 0.0320(18) 0.0269(16) 0.0283(16) 0.0071(13) -0.0030(13) -0.0173(15)
C35 0.0281(17) 0.0325(18) 0.0330(17) 0.0011(14) -0.0044(13) -0.0120(15)
C36 0.0357(19) 0.0257(16) 0.0315(17) 0.0104(13) -0.0060(14) -0.0166(15)
C37 0.0241(15) 0.0179(14) 0.0242(14) 0.0012(11) -0.0010(11) -0.0092(12)
C38 0.0263(17) 0.0312(18) 0.0361(18) -0.0034(14) -0.0037(13) -0.0091(14)
C39 0.0257(18) 0.035(2) 0.059(2) -0.0019(17) -0.0044(16) -0.0081(16)
C40 0.0292(18) 0.0316(19) 0.049(2) 0.0005(16) 0.0114(16) -0.0053(16)
C41 0.048(2) 0.0308(19) 0.0308(18) -0.0054(15) 0.0056(16) -0.0055(17)
C42 0.0401(19) 0.0274(17) 0.0281(16) -0.0026(13) -0.0050(14) -0.0082(15)
C43 0.0189(14) 0.0212(14) 0.0228(14) 0.0029(11) -0.0043(11) -0.0098(12)
C44 0.0297(16) 0.0315(17) 0.0211(14) 0.0048(12) -0.0085(12) -0.0174(14)
C45 0.0249(16) 0.0348(18) 0.0301(16) 0.0109(13) -0.0107(13) -0.0145(14)
C46 0.0197(15) 0.0291(17) 0.0384(17) 0.0028(14) -0.0038(13) -0.0095(13)
C47 0.0272(16) 0.0311(17) 0.0233(14) -0.0012(12) 0.0002(12) -0.0137(14)
C48 0.0261(15) 0.0283(16) 0.0238(14) 0.0032(12) -0.0061(12) -0.0166(13)
O99 0.0370(15) 0.0351(15) 0.0522(16) 0.0078(12) -0.0009(12) -0.0050(12)
C96 0.052(3) 0.039(2) 0.061(3) 0.0020(19) 0.004(2) -0.018(2)
C97 0.056(3) 0.036(2) 0.055(2) -0.0027(19) 0.005(2) -0.012(2)
C98 0.057(3) 0.047(2) 0.043(2) 0.0033(18) 0.0042(19) -0.014(2)
C99 0.095(4) 0.057(3) 0.076(3) 0.019(3) 0.008(3) -0.026(3)

loop_
_atom_type_symbol
_atom_type_description
_atom_type_scat_dispersion_real
_atom_type_scat_dispersion_imag
_atom_type_scat_source
C C 0.0033 0.0016 'International Tables Vol C Tables 4.2.6.8 and 6.1.1.4'
H H 0.0000 0.0000 'International Tables Vol C Tables 4.2.6.8 and 6.1.1.4'
N N 0.0061 0.0033 'International Tables Vol C Tables 4.2.6.8 and 6.1.1.4'
O O 0.0106 0.0060 'International Tables Vol C Tables 4.2.6.8 and 6.1.1.4'
P P 0.1023 0.0942 'International Tables Vol C Tables 4.2.6.8 and 6.1.1.4'
W W -0.8490 6.8722 'International Tables Vol C Tables 4.2.6.8 and 6.1.1.4'

loop_
_geom_angle_atom_site_label_1
_geom_angle_atom_site_label_2
_geom_angle_atom_site_label_3
_geom_angle
C1 W1 C4 92.37(13)
C1 W1 C5 85.69(13)
C4 W1 C5 90.23(13)
C1 W1 C3 87.49(13)
C4 W1 C3 91.13(12)
C5 W1 C3 173.10(12)
C1 W1 C2 90.87(12)
C4 W1 C2 176.70(12)
C5 W1 C2 89.38(12)
C3 W1 C2 89.64(12)
C1 W1 P1 175.87(9)
C4 W1 P1 88.65(9)
C5 W1 P1 90.30(9)
C3 W1 P1 96.49(9)
C2 W1 P1 88.08(9)
C32 W2 C33 88.00(13)
C32 W2 C36 89.39(12)
C33 W2 C36 90.54(13)
C32 W2 C35 87.51(13)
C33 W2 C35 175.49(12)
C36 W2 C35 89.90(13)
C32 W2 C34 88.47(12)
C33 W2 C34 91.58(13)
C36 W2 C34 176.94(12)
C35 W2 C34 87.82(13)
C32 W2 P3 175.58(10)
C33 W2 P3 94.57(9)
C36 W2 P3 87.00(8)
C35 W2 P3 89.94(9)
C34 W2 P3 95.04(8)
N P1 C6 106.09(12)
N P1 P4 102.83(8)
C6 P1 P4 101.58(9)
N P1 W1 118.34(9)
C6 P1 W1 109.49(9)
P4 P1 W1 116.78(4)
C13 P2 C14 115.20(13)
C13 P2 C20 110.50(13)
C14 P2 C20 108.50(13)
C13 P2 C26 107.35(13)
C14 P2 C26 105.68(13)
C20 P2 C26 109.39(13)
C37 P3 C12 100.06(12)
C37 P3 P4 101.61(9)
C12 P3 P4 97.52(9)
C37 P3 W2 112.09(9)
C12 P3 W2 121.95(8)
P4 P3 W2 120.03(4)
C43 P4 P3 100.04(9)
C43 P4 P1 99.35(9)
P3 P4 P1 90.84(4)
C12 N P1 122.37(19)
O1 C1 W1 179.3(3)
O2 C2 W1 179.4(3)
O3 C3 W1 173.0(3)
O4 C4 W1 178.0(3)
O5 C5 W1 175.7(3)
C7 C6 C11 119.5(3)
C7 C6 P1 120.8(2)
C11 C6 P1 119.4(2)
C6 C7 C8 120.3(3)
C7 C8 C9 120.4(3)
C10 C9 C8 119.2(3)
C9 C10 C11 120.6(3)
C6 C11 C10 119.9(3)
N C12 C13 123.5(2)
N C12 P3 119.43(19)
C13 C12 P3 117.1(2)
C12 C13 P2 118.7(2)
C19 C14 C15 119.1(3)
C19 C14 P2 121.2(2)
C15 C14 P2 119.7(2)
C16 C15 C14 120.6(3)
C17 C16 C15 120.0(3)
C16 C17 C18 120.3(3)
C19 C18 C17 120.1(3)
C18 C19 C14 119.9(3)
C21 C20 C25 119.5(3)
C21 C20 P2 117.8(2)
C25 C20 P2 122.4(2)
C22 C21 C20 120.6(3)
C21 C22 C23 119.4(3)
C24 C23 C22 120.5(3)
C23 C24 C25 120.4(3)
C24 C25 C20 119.6(3)
C27 C26 C31 120.5(3)
C27 C26 P2 117.9(2)
C31 C26 P2 121.5(2)
C26 C27 C28 119.8(3)
C29 C28 C27 119.8(3)
C28 C29 C30 120.6(3)
C29 C30 C31 120.4(3)
C26 C31 C30 118.9(3)
O6 C32 W2 179.3(3)
O7 C33 W2 175.6(3)
O8 C34 W2 175.2(3)
O9 C35 W2 175.7(3)
O10 C36 W2 177.4(3)
C42 C37 C38 118.7(3)
C42 C37 P3 122.3(2)
C38 C37 P3 118.9(2)
C39 C38 C37 120.5(3)
C38 C39 C40 120.0(3)
C41 C40 C39 119.8(3)
C40 C41 C42 120.8(3)
C41 C42 C37 120.1(3)
C44 C43 C48 117.8(3)
C44 C43 P4 116.6(2)
C48 C43 P4 125.6(2)
C45 C44 C43 120.9(3)
C46 C45 C44 120.3(3)
C45 C46 C47 120.2(3)
C46 C47 C48 119.8(3)
C47 C48 C43 120.9(3)
C97 O99 C98 115.1(3)
O99 C97 C96 111.5(3)
O99 C98 C99 110.8(4)

loop_
_geom_bond_atom_site_label_1
_geom_bond_atom_site_label_2
_geom_bond_distance
W1 C1 1.992(3)
W1 C4 2.037(3)
W1 C5 2.048(3)
W1 C3 2.051(3)
W1 C2 2.053(3)
W1 P1 2.5154(8)
W2 C32 1.986(3)
W2 C33 2.032(3)
W2 C36 2.040(3)
W2 C35 2.045(3)
W2 C34 2.060(3)
W2 P3 2.5361(7)
P1 N 1.665(2)
P1 C6 1.827(3)
P1 P4 2.2400(10)
P2 C13 1.732(3)
P2 C14 1.801(3)
P2 C20 1.806(3)
P2 C26 1.817(3)
P3 C37 1.845(3)
P3 C12 1.903(3)
P3 P4 2.1942(10)
P4 C43 1.833(3)
O1 C1 1.145(4)
O2 C2 1.144(4)
O3 C3 1.144(4)
O4 C4 1.151(4)
O5 C5 1.137(4)
O6 C32 1.157(4)
O7 C33 1.144(4)
O8 C34 1.137(4)
O9 C35 1.136(4)
O10 C36 1.143(4)
N C12 1.320(3)
C6 C7 1.381(4)
C6 C11 1.389(4)
C7 C8 1.383(4)
C8 C9 1.388(5)
C9 C10 1.378(5)
C10 C11 1.390(4)
C12 C13 1.384(4)
C14 C19 1.395(4)
C14 C15 1.400(4)
C15 C16 1.378(4)
C16 C17 1.377(4)
C17 C18 1.390(4)
C18 C19 1.388(4)
C20 C21 1.391(4)
C20 C25 1.393(4)
C21 C22 1.385(4)
C22 C23 1.385(4)
C23 C24 1.377(4)
C24 C25 1.387(4)
C26 C27 1.384(4)
C26 C31 1.387(4)
C27 C28 1.386(4)
C28 C29 1.372(5)
C29 C30 1.377(5)
C30 C31 1.387(4)
C37 C42 1.388(4)
C37 C38 1.390(4)
C38 C39 1.380(4)
C39 C40 1.387(5)
C40 C41 1.359(5)
C41 C42 1.388(5)
C43 C44 1.398(4)
C43 C48 1.406(4)
C44 C45 1.381(4)
C45 C46 1.379(4)
C46 C47 1.381(4)
C47 C48 1.386(4)
O99 C97 1.388(4)
O99 C98 1.397(4)
C96 C97 1.490(5)
C98 C99 1.474(6)

loop_
_geom_torsion_atom_site_label_1
_geom_torsion_atom_site_label_2
_geom_torsion_atom_site_label_3
_geom_torsion_atom_site_label_4
_geom_torsion
C1 W1 P1 N 103.1(13)
C4 W1 P1 N -152.53(13)
C5 W1 P1 N 117.25(13)
C3 W1 P1 N -61.54(12)
C2 W1 P1 N 27.88(12)
C1 W1 P1 C6 -18.6(13)
C4 W1 P1 C6 85.81(13)
C5 W1 P1 C6 -4.42(13)
C3 W1 P1 C6 176.80(13)
C2 W1 P1 C6 -93.78(13)
C1 W1 P1 P4 -133.2(13)
C4 W1 P1 P4 -28.84(10)
C5 W1 P1 P4 -119.07(10)
C3 W1 P1 P4 62.14(9)
C2 W1 P1 P4 151.56(9)
C32 W2 P3 C37 2.2(12)
C33 W2 P3 C37 127.68(14)
C36 W2 P3 C37 37.38(14)
C35 W2 P3 C37 -52.52(14)
C34 W2 P3 C37 -140.32(13)
C32 W2 P3 C12 -116.2(12)
C33 W2 P3 C12 9.31(14)
C36 W2 P3 C12 -80.99(14)
C35 W2 P3 C12 -170.89(14)
C34 W2 P3 C12 101.31(13)
C32 W2 P3 P4 121.2(12)
C33 W2 P3 P4 -113.27(10)
C36 W2 P3 P4 156.43(10)
C35 W2 P3 P4 66.53(10)
C34 W2 P3 P4 -21.28(10)
C37 P3 P4 C43 -179.66(12)
C12 P3 P4 C43 -77.71(12)
W2 P3 P4 C43 56.13(10)
C37 P3 P4 P1 -80.01(9)
C12 P3 P4 P1 21.94(9)
W2 P3 P4 P1 155.78(4)
N P1 P4 C43 78.20(12)
C6 P1 P4 C43 -172.11(13)
W1 P1 P4 C43 -53.11(10)
N P1 P4 P3 -22.11(9)
C6 P1 P4 P3 87.57(10)
W1 P1 P4 P3 -153.42(3)
C6 P1 N C12 -91.9(2)
P4 P1 N C12 14.4(2)
W1 P1 N C12 144.72(19)
C4 W1 C1 O1 -31(24)
C5 W1 C1 O1 59(24)
C3 W1 C1 O1 -122(24)
C2 W1 C1 O1 148(24)
P1 W1 C1 O1 73(24)
C1 W1 C2 O2 -10(28)
C4 W1 C2 O2 159(27)
C5 W1 C2 O2 76(28)
C3 W1 C2 O2 -98(28)
P1 W1 C2 O2 166(100)
C1 W1 C3 O3 -12(2)
C4 W1 C3 O3 -105(2)
C5 W1 C3 O3 -3(3)
C2 W1 C3 O3 78(2)
P1 W1 C3 O3 166(2)
C1 W1 C4 O4 141(8)
C5 W1 C4 O4 55(8)
C3 W1 C4 O4 -132(8)
C2 W1 C4 O4 -28(9)
P1 W1 C4 O4 -35(8)
C1 W1 C5 O5 -12(4)
C4 W1 C5 O5 81(4)
C3 W1 C5 O5 -21(5)
C2 W1 C5 O5 -103(4)
P1 W1 C5 O5 169(4)
N P1 C6 C7 -21.9(3)
P4 P1 C6 C7 -129.1(2)
W1 P1 C6 C7 106.9(2)
N P1 C6 C11 164.7(2)
P4 P1 C6 C11 57.5(2)
W1 P1 C6 C11 -66.6(2)
C11 C6 C7 C8 2.2(5)
P1 C6 C7 C8 -171.2(3)
C6 C7 C8 C9 -0.5(5)
C7 C8 C9 C10 -2.4(6)
C8 C9 C10 C11 3.6(6)
C7 C6 C11 C10 -1.0(5)
P1 C6 C11 C10 172.5(3)
C9 C10 C11 C6 -2.0(5)
P1 N C12 C13 -176.1(2)
P1 N C12 P3 4.8(3)
C37 P3 C12 N 82.0(2)
P4 P3 C12 N -21.2(2)
W2 P3 C12 N -153.86(18)
C37 P3 C12 C13 -97.1(2)
P4 P3 C12 C13 159.7(2)
W2 P3 C12 C13 27.0(2)
N C12 C13 P2 -8.6(4)
P3 C12 C13 P2 170.51(14)
C14 P2 C13 C12 67.4(3)
C20 P2 C13 C12 -56.0(3)
C26 P2 C13 C12 -175.2(2)
C13 P2 C14 C19 -11.5(3)
C20 P2 C14 C19 112.9(2)
C26 P2 C14 C19 -129.9(2)
C13 P2 C14 C15 167.8(2)
C20 P2 C14 C15 -67.7(2)
C26 P2 C14 C15 49.5(2)
C19 C14 C15 C16 -1.0(4)
P2 C14 C15 C16 179.6(2)
C14 C15 C16 C17 0.1(4)
C15 C16 C17 C18 0.8(5)
C16 C17 C18 C19 -0.8(5)
C17 C18 C19 C14 -0.1(4)
C15 C14 C19 C18 1.0(4)
P2 C14 C19 C18 -179.6(2)
C13 P2 C20 C21 -56.2(2)
C14 P2 C20 C21 176.6(2)
C26 P2 C20 C21 61.8(2)
C13 P2 C20 C25 117.2(2)
C14 P2 C20 C25 -10.0(3)
C26 P2 C20 C25 -124.8(2)
C25 C20 C21 C22 0.1(4)
P2 C20 C21 C22 173.7(2)
C20 C21 C22 C23 0.2(4)
C21 C22 C23 C24 -0.2(5)
C22 C23 C24 C25 0.0(5)
C23 C24 C25 C20 0.3(4)
C21 C20 C25 C24 -0.3(4)
P2 C20 C25 C24 -173.6(2)
C13 P2 C26 C27 -45.4(3)
C14 P2 C26 C27 78.0(2)
C20 P2 C26 C27 -165.4(2)
C13 P2 C26 C31 138.6(2)
C14 P2 C26 C31 -98.0(3)
C20 P2 C26 C31 18.6(3)
C31 C26 C27 C28 0.4(4)
P2 C26 C27 C28 -175.7(3)
C26 C27 C28 C29 -0.3(5)
C27 C28 C29 C30 0.3(5)
C28 C29 C30 C31 -0.5(5)
C27 C26 C31 C30 -0.5(5)
P2 C26 C31 C30 175.4(2)
C29 C30 C31 C26 0.6(5)
C33 W2 C32 O6 -136(26)
C36 W2 C32 O6 -45(26)
C35 W2 C32 O6 45(26)
C34 W2 C32 O6 133(26)
P3 W2 C32 O6 -10(27)
C32 W2 C33 O7 15(4)
C36 W2 C33 O7 -75(4)
C35 W2 C33 O7 21(5)
C34 W2 C33 O7 103(4)
P3 W2 C33 O7 -162(4)
C32 W2 C34 O8 -24(3)
C33 W2 C34 O8 -112(3)
C36 W2 C34 O8 21(5)
C35 W2 C34 O8 63(3)
P3 W2 C34 O8 153(3)
C32 W2 C35 O9 11(4)
C33 W2 C35 O9 5(5)
C36 W2 C35 O9 100(4)
C34 W2 C35 O9 -78(4)
P3 W2 C35 O9 -173(4)
C32 W2 C36 O10 -5(7)
C33 W2 C36 O10 83(7)
C35 W2 C36 O10 -92(7)
C34 W2 C36 O10 -50(8)
P3 W2 C36 O10 178(100)
C12 P3 C37 C42 -136.3(3)
P4 P3 C37 C42 -36.4(3)
W2 P3 C37 C42 93.0(2)
C12 P3 C37 C38 46.6(3)
P4 P3 C37 C38 146.5(2)
W2 P3 C37 C38 -84.1(2)
C42 C37 C38 C39 0.8(5)
P3 C37 C38 C39 178.0(3)
C37 C38 C39 C40 1.0(5)
C38 C39 C40 C41 -2.1(5)
C39 C40 C41 C42 1.2(5)
C40 C41 C42 C37 0.7(5)
C38 C37 C42 C41 -1.7(5)
P3 C37 C42 C41 -178.7(3)
P3 P4 C43 C44 -152.6(2)
P1 P4 C43 C44 114.9(2)
P3 P4 C43 C48 26.8(3)
P1 P4 C43 C48 -65.8(2)
C48 C43 C44 C45 0.2(4)
P4 C43 C44 C45 179.6(2)
C43 C44 C45 C46 -1.4(4)
C44 C45 C46 C47 1.5(5)
C45 C46 C47 C48 -0.3(5)
C46 C47 C48 C43 -0.9(4)
C44 C43 C48 C47 0.9(4)
P4 C43 C48 C47 -178.4(2)
C98 O99 C97 C96 179.0(3)
C97 O99 C98 C99 172.9(4)
